data_7154453
loop_
_publ_author_name
'Essa, Ali H.'
'Lerrick, Reinner I.'
'\,Cift\,ci, E\,ce'
'Harrington, Ross W.'
'Waddell, Paul G.'
'Clegg, William'
'Hall, Michael J.'

_publ_section_title
;
 Grignard-mediated reduction of 2,2,2-trichloro-1-arylethanones.
;
_journal_issue 20
_journal_name_full 'Organic &amp; biomolecular chemistry'
_journal_page_first 5793
_journal_page_last 5803
_journal_paper_doi 10.1039/c5ob00541h
_journal_volume 13
_journal_year 2015
_chemical_absolute_configuration ad
_chemical_formula_moiety 'C23 H18 Cl2 N2 O7'
_chemical_formula_sum 'C23 H18 Cl2 N2 O7'
_chemical_formula_weight 505.29
_chemical_name_systematic '(1R*,3R*)-2,2-dichloro-3-hydroxy-3-(4-nitrophenyl)-1-(p-tolyl)propyl 4-nitrobenzoate '
_space_group_crystal_system orthorhombic
_space_group_IT_number 19
_space_group_name_Hall 'P 2ac 2ab'
_space_group_name_H-M_alt 'P 21 21 21'
_symmetry_space_group_name_Hall 'P 2ac 2ab'
_symmetry_space_group_name_H-M 'P 21 21 21'
_atom_sites_solution_hydrogens geom
_atom_sites_solution_primary direct
_audit_creation_date 2014-07-31
_audit_creation_method
;
Olex2 1.2-alpha
(compiled 2014.07.22 svn.r2960 for OlexSys, GUI svn.r4862)
;
_audit_update_record
;
2014-08-20 deposited with the CCDC.
2015-04-16 downloaded from the CCDC.
;
_cell_angle_alpha 90
_cell_angle_beta 90
_cell_angle_gamma 90
_cell_formula_units_Z 4
_cell_length_a 8.4445(4)
_cell_length_b 15.4187(7)
_cell_length_c 17.2259(8)
_cell_measurement_reflns_used 3883
_cell_measurement_temperature 150
_cell_measurement_theta_max 28.6435
_cell_measurement_theta_min 2.8889
_cell_volume 2242.87(18)
_computing_cell_refinement
;
CrysAlisPro, Agilent Technologies,
Version 1.171.34.49 (release 20-01-2011 CrysAlis171 .NET)
(compiled Jan 20 2011,15:58:25)
;
_computing_data_collection
;
CrysAlisPro, Agilent Technologies,
Version 1.171.34.49 (release 20-01-2011 CrysAlis171 .NET)
(compiled Jan 20 2011,15:58:25)
;
_computing_data_reduction
;
CrysAlisPro, Agilent Technologies,
Version 1.171.34.49 (release 20-01-2011 CrysAlis171 .NET)
(compiled Jan 20 2011,15:58:25)
;
_computing_molecular_graphics 'Olex2 (Dolomanov et al., 2009)'
_computing_publication_material 'Olex2 (Dolomanov et al., 2009)'
_computing_structure_refinement 'XL (Sheldrick, 2008)'
_computing_structure_solution 'XS (Sheldrick, 2008)'
_diffrn_ambient_temperature 150
_diffrn_detector_area_resol_mean 10.3968
_diffrn_measured_fraction_theta_full 0.988
_diffrn_measured_fraction_theta_max 0.859
_diffrn_measurement_details
;
  1 omega  -46.00    8.00   1.0000   15.0000
omega____ theta____ kappa____ phi______ frames
    -        9.9038  -38.0000 -150.0000 54

  2 omega  -50.00  -15.00   1.0000   15.0000
omega____ theta____ kappa____ phi______ frames
    -        9.9038  140.0000   98.0000 35

  3 omega  -61.00   26.00   1.0000   15.0000
omega____ theta____ kappa____ phi______ frames
    -        9.9038  -38.0000  -60.0000 87
;
_diffrn_measurement_device_type 'Xcalibur, Atlas, Gemini ultra'
_diffrn_measurement_method '\w scans'
_diffrn_orient_matrix_UB_11 -0.0294677000
_diffrn_orient_matrix_UB_12 0.0425921000
_diffrn_orient_matrix_UB_13 0.0058159000
_diffrn_orient_matrix_UB_21 -0.0785622000
_diffrn_orient_matrix_UB_22 -0.0156584000
_diffrn_orient_matrix_UB_23 -0.0038325000
_diffrn_orient_matrix_UB_31 -0.0032572000
_diffrn_orient_matrix_UB_32 -0.0075954000
_diffrn_orient_matrix_UB_33 0.0405883000
_diffrn_radiation_monochromator graphite
_diffrn_radiation_type MoK\a
_diffrn_radiation_wavelength 0.71073
_diffrn_reflns_av_R_equivalents 0.0338
_diffrn_reflns_av_unetI/netI 0.0480
_diffrn_reflns_laue_measured_fraction_full 0.988
_diffrn_reflns_laue_measured_fraction_max 0.859
_diffrn_reflns_limit_h_max 11
_diffrn_reflns_limit_h_min -8
_diffrn_reflns_limit_k_max 20
_diffrn_reflns_limit_k_min -18
_diffrn_reflns_limit_l_max 21
_diffrn_reflns_limit_l_min -20
_diffrn_reflns_number 10321
_diffrn_reflns_point_group_measured_fraction_full 0.976
_diffrn_reflns_point_group_measured_fraction_max 0.811
_diffrn_reflns_theta_full 26.000
_diffrn_reflns_theta_max 28.707
_diffrn_reflns_theta_min 2.895
_diffrn_source 'Enhance (Mo) X-ray Source'
_diffrn_standards_number 0
_exptl_absorpt_coefficient_mu 0.339
_exptl_absorpt_correction_T_max 1.00000
_exptl_absorpt_correction_T_min 0.98407
_exptl_absorpt_correction_type multi-scan
_exptl_absorpt_process_details
;
CrysAlisPro, Agilent Technologies,
Version 1.171.34.49 (release 20-01-2011 CrysAlis171 .NET)
(compiled Jan 20 2011,15:58:25)
Empirical absorption correction using spherical harmonics,
 implemented in SCALE3 ABSPACK scaling algorithm.
;
_exptl_crystal_colour 'clear light colourless'
_exptl_crystal_colour_lustre clear
_exptl_crystal_colour_modifier light
_exptl_crystal_colour_primary colourless
_exptl_crystal_density_diffrn 1.496
_exptl_crystal_description block
_exptl_crystal_F_000 1040
_exptl_crystal_size_max 0.4
_exptl_crystal_size_mid 0.3
_exptl_crystal_size_min 0.3
_refine_diff_density_max 0.268
_refine_diff_density_min -0.206
_refine_diff_density_rms 0.053
_refine_ls_abs_structure_details
;
 Flack x determined using 1550 quotients [(I+)-(I-)]/[(I+)+(I-)]
 (Parsons, Flack and Wagner, Acta Cryst. B69 (2013) 249-259).
;
_refine_ls_abs_structure_Flack 0.03(4)
_refine_ls_extinction_method none
_refine_ls_goodness_of_fit_ref 1.048
_refine_ls_hydrogen_treatment constr
_refine_ls_matrix_type full
_refine_ls_number_parameters 309
_refine_ls_number_reflns 4711
_refine_ls_number_restraints 0
_refine_ls_restrained_S_all 1.048
_refine_ls_R_factor_all 0.0492
_refine_ls_R_factor_gt 0.0400
_refine_ls_shift/su_max 0.000
_refine_ls_shift/su_mean 0.000
_refine_ls_structure_factor_coef Fsqd
_refine_ls_weighting_details 'w=1/[\s^2^(Fo^2^)+(0.0342P)^2^+0.5820P] where P=(Fo^2^+2Fc^2^)/3'
_refine_ls_weighting_scheme calc
_refine_ls_wR_factor_gt 0.0819
_refine_ls_wR_factor_ref 0.0879
_reflns_Friedel_coverage 0.671
_reflns_friedel_fraction_full 0.960
_reflns_friedel_fraction_max 0.748
_reflns_number_gt 4154
_reflns_number_total 4711
_reflns_threshold_expression 'I > 2\s(I)'
_cod_data_source_file c5ob00541h2.cif
_cod_data_source_block mjh87
_cod_depositor_comments 'Adding full bibliography for 7154444--7154457.cif.'
_cod_database_code 7154453
_shelxl_version_number 2014-3
_chemical_oxdiff_formula 'C20 H10 O4 N Cl2'
_shelx_space_group_comment
;
The symmetry employed for this shelxl refinement is uniquely defined
by the following loop, which should always be used as a source of
symmetry information in preference to the above space-group names.
They are only intended as comments.
;
_shelx_estimated_absorpt_t_max 0.905
_shelx_estimated_absorpt_t_min 0.876
_reflns_odcompleteness_completeness 99.56
_reflns_odcompleteness_iscentric 1
_reflns_odcompleteness_theta 24.97
_olex2_refinement_description
;
1. Fixed Uiso
 At 1.2 times of:
  All C(H) groups
 At 1.5 times of:
  All C(H,H,H) groups, All O(H) groups
2.a Ternary CH refined with riding coordinates:
 C7(H7), C9(H9)
2.b Aromatic/amide H refined with riding coordinates:
 C2(H2), C3(H3A), C5(H5), C6(H6), C11(H11), C12(H12), C14(H14), C15(H15),
 C19(H19), C20(H20), C22(H22), C23(H23)
2.c Idealised Me refined as rotating group:
 C16(H16A,H16B,H16C)
2.d Idealised tetrahedral OH refined as rotating group:
 O3(H3)
;
_olex2_submission_special_instructions 'No special instructions were received'

loop_
_space_group_symop_operation_xyz
'x, y, z'
'-x+1/2, -y, z+1/2'
'-x, y+1/2, -z+1/2'
'x+1/2, -y+1/2, -z'

loop_
_atom_site_label
_atom_site_type_symbol
_atom_site_fract_x
_atom_site_fract_y
_atom_site_fract_z
_atom_site_U_iso_or_equiv
_atom_site_adp_type
_atom_site_occupancy
_atom_site_site_symmetry_order
_atom_site_calc_flag
_atom_site_refinement_flags_posn
Cl1 Cl 0.44620(10) 0.25979(5) 0.86675(5) 0.0309(2) Uani 1 1 d .
Cl2 Cl 0.68698(10) 0.31677(5) 0.97420(4) 0.0291(2) Uani 1 1 d .
N1 N 1.0539(4) 0.02445(18) 0.76494(16) 0.0299(6) Uani 1 1 d .
N2 N 1.1501(4) 0.7902(2) 0.91171(18) 0.0428(8) Uani 1 1 d .
O1 O 0.9844(3) -0.03590(16) 0.73374(16) 0.0423(7) Uani 1 1 d .
O2 O 1.1933(3) 0.02127(17) 0.78370(15) 0.0400(6) Uani 1 1 d .
O3 O 0.6356(3) 0.36323(14) 0.75054(13) 0.0289(5) Uani 1 1 d .
H3 H 0.6903 0.3986 0.7249 0.043 Uiso 1 1 calc GR
O4 O 0.6372(3) 0.49040(13) 0.89870(13) 0.0243(5) Uani 1 1 d .
O5 O 0.4988(3) 0.59162(16) 0.83585(17) 0.0472(7) Uani 1 1 d .
O6 O 1.1383(4) 0.86577(18) 0.89129(19) 0.0566(8) Uani 1 1 d .
O7 O 1.2712(4) 0.7577(2) 0.93708(19) 0.0595(9) Uani 1 1 d .
C1 C 0.9670(4) 0.1044(2) 0.78021(18) 0.0250(7) Uani 1 1 d .
C2 C 0.8232(4) 0.1162(2) 0.74421(18) 0.0251(7) Uani 1 1 d .
H2 H 0.7805 0.0730 0.7109 0.030 Uiso 1 1 calc R
C3 C 0.7428(4) 0.1927(2) 0.75781(18) 0.0238(7) Uani 1 1 d .
H3A H 0.6448 0.2029 0.7323 0.029 Uiso 1 1 calc R
C4 C 0.8030(4) 0.2550(2) 0.80824(17) 0.0219(6) Uani 1 1 d .
C5 C 0.9474(4) 0.2397(2) 0.84431(18) 0.0263(7) Uani 1 1 d .
H5 H 0.9889 0.2817 0.8792 0.032 Uiso 1 1 calc R
C6 C 1.0318(4) 0.1647(2) 0.83052(18) 0.0267(7) Uani 1 1 d .
H6 H 1.1312 0.1547 0.8548 0.032 Uiso 1 1 calc R
C7 C 0.7178(4) 0.3400(2) 0.81931(18) 0.0235(7) Uani 1 1 d .
H7 H 0.7981 0.3859 0.8308 0.028 Uiso 1 1 calc R
C8 C 0.5917(4) 0.3409(2) 0.88442(17) 0.0222(7) Uani 1 1 d .
C9 C 0.5091(4) 0.4299(2) 0.88811(18) 0.0231(7) Uani 1 1 d .
H9 H 0.4599 0.4415 0.8363 0.028 Uiso 1 1 calc R
C10 C 0.3843(4) 0.4424(2) 0.94922(18) 0.0248(7) Uani 1 1 d .
C11 C 0.2297(4) 0.4161(2) 0.9348(2) 0.0295(8) Uani 1 1 d .
H11 H 0.2043 0.3901 0.8863 0.035 Uiso 1 1 calc R
C12 C 0.1128(4) 0.4271(2) 0.9896(2) 0.0342(8) Uani 1 1 d .
H12 H 0.0094 0.4055 0.9796 0.041 Uiso 1 1 calc R
C13 C 0.1435(5) 0.4691(2) 1.0591(2) 0.0340(9) Uani 1 1 d .
C14 C 0.2963(5) 0.4973(2) 1.07237(19) 0.0340(8) Uani 1 1 d .
H14 H 0.3194 0.5271 1.1193 0.041 Uiso 1 1 calc R
C15 C 0.4166(4) 0.4835(2) 1.0194(2) 0.0296(8) Uani 1 1 d .
H15 H 0.5213 0.5021 1.0308 0.036 Uiso 1 1 calc R
C16 C 0.0153(5) 0.4853(3) 1.1176(2) 0.0466(10) Uani 1 1 d .
H16A H -0.0849 0.4615 1.0984 0.070 Uiso 1 1 calc GR
H16B H 0.0037 0.5479 1.1259 0.070 Uiso 1 1 calc GR
H16C H 0.0431 0.4572 1.1668 0.070 Uiso 1 1 calc GR
C17 C 0.6156(4) 0.5708(2) 0.8695(2) 0.0285(7) Uani 1 1 d .
C18 C 0.7543(4) 0.6276(2) 0.88332(19) 0.0285(8) Uani 1 1 d .
C19 C 0.7545(5) 0.7104(2) 0.8511(2) 0.0384(9) Uani 1 1 d .
H19 H 0.6653 0.7300 0.8224 0.046 Uiso 1 1 calc R
C20 C 0.8828(5) 0.7639(2) 0.8606(2) 0.0400(9) Uani 1 1 d .
H20 H 0.8834 0.8205 0.8388 0.048 Uiso 1 1 calc R
C21 C 1.0104(4) 0.7339(2) 0.9022(2) 0.0329(8) Uani 1 1 d .
C22 C 1.0141(5) 0.6526(2) 0.9353(2) 0.0352(8) Uani 1 1 d .
H22 H 1.1036 0.6337 0.9641 0.042 Uiso 1 1 calc R
C23 C 0.8845(4) 0.5995(2) 0.9255(2) 0.0322(8) Uani 1 1 d .
H23 H 0.8842 0.5432 0.9479 0.039 Uiso 1 1 calc R

loop_
_atom_site_aniso_label
_atom_site_aniso_U_11
_atom_site_aniso_U_22
_atom_site_aniso_U_33
_atom_site_aniso_U_23
_atom_site_aniso_U_13
_atom_site_aniso_U_12
Cl1 0.0259(4) 0.0238(4) 0.0428(5) -0.0040(4) 0.0065(4) -0.0071(3)
Cl2 0.0329(4) 0.0293(4) 0.0251(4) 0.0035(3) -0.0003(3) 0.0063(4)
N1 0.0311(16) 0.0283(15) 0.0304(15) -0.0023(12) 0.0017(13) 0.0035(14)
N2 0.049(2) 0.042(2) 0.0373(18) -0.0104(15) 0.0085(16) -0.0149(17)
O1 0.0410(16) 0.0305(13) 0.0555(17) -0.0167(12) -0.0068(13) 0.0062(13)
O2 0.0266(14) 0.0393(15) 0.0541(15) -0.0043(12) -0.0098(12) 0.0098(12)
O3 0.0337(13) 0.0277(13) 0.0253(12) 0.0055(10) 0.0012(10) 0.0030(11)
O4 0.0232(11) 0.0177(11) 0.0320(11) 0.0014(9) -0.0027(9) -0.0008(9)
O5 0.0368(16) 0.0313(14) 0.073(2) 0.0145(13) -0.0191(14) -0.0012(12)
O6 0.063(2) 0.0344(16) 0.073(2) -0.0114(14) 0.0193(17) -0.0205(15)
O7 0.0476(19) 0.067(2) 0.0634(19) -0.0069(17) -0.0135(15) -0.0210(18)
C1 0.0253(18) 0.0228(16) 0.0268(16) 0.0002(14) 0.0018(13) 0.0021(15)
C2 0.0241(17) 0.0250(16) 0.0263(15) -0.0026(13) -0.0011(14) -0.0033(15)
C3 0.0214(16) 0.0245(17) 0.0254(16) -0.0003(14) -0.0013(12) 0.0000(14)
C4 0.0206(15) 0.0222(16) 0.0229(14) 0.0023(13) 0.0027(12) -0.0005(14)
C5 0.0227(16) 0.0267(17) 0.0294(16) -0.0064(14) -0.0005(13) -0.0033(15)
C6 0.0226(17) 0.0312(18) 0.0264(16) -0.0028(14) -0.0031(13) 0.0009(15)
C7 0.0228(17) 0.0223(16) 0.0253(16) 0.0002(13) 0.0012(13) -0.0037(14)
C8 0.0223(17) 0.0192(15) 0.0250(16) -0.0003(13) -0.0009(12) -0.0040(13)
C9 0.0196(16) 0.0244(16) 0.0253(16) 0.0023(13) -0.0031(12) -0.0029(14)
C10 0.0256(18) 0.0204(16) 0.0285(17) 0.0003(14) -0.0009(13) 0.0027(14)
C11 0.0267(19) 0.0262(18) 0.0356(19) -0.0043(15) -0.0011(14) -0.0007(15)
C12 0.0259(18) 0.0275(18) 0.049(2) -0.0017(17) 0.0053(16) 0.0022(15)
C13 0.037(2) 0.0278(18) 0.0374(19) 0.0079(16) 0.0083(16) 0.0091(17)
C14 0.042(2) 0.0340(19) 0.0258(17) -0.0035(15) -0.0007(15) 0.0115(18)
C15 0.0306(18) 0.0282(17) 0.0301(17) -0.0022(15) -0.0039(15) 0.0039(15)
C16 0.045(2) 0.044(2) 0.050(2) 0.0013(19) 0.0169(19) 0.014(2)
C17 0.0296(19) 0.0206(16) 0.0352(18) 0.0035(15) -0.0027(15) 0.0011(15)
C18 0.0323(19) 0.0218(17) 0.0315(18) 0.0002(14) 0.0027(14) -0.0002(15)
C19 0.042(2) 0.0233(18) 0.050(2) 0.0055(17) -0.0057(17) 0.0005(17)
C20 0.053(2) 0.0218(17) 0.045(2) 0.0010(17) 0.0020(19) -0.0054(17)
C21 0.036(2) 0.0321(19) 0.0303(17) -0.0087(15) 0.0078(15) -0.0095(17)
C22 0.035(2) 0.036(2) 0.0342(19) 0.0004(16) -0.0031(16) -0.0042(17)
C23 0.036(2) 0.0275(18) 0.0328(18) 0.0027(15) -0.0009(15) -0.0021(17)

loop_
_atom_type_symbol
_atom_type_description
_atom_type_scat_dispersion_real
_atom_type_scat_dispersion_imag
_atom_type_scat_source
C C 0.0033 0.0016 'International Tables Vol C Tables 4.2.6.8 and 6.1.1.4'
H H 0.0000 0.0000 'International Tables Vol C Tables 4.2.6.8 and 6.1.1.4'
N N 0.0061 0.0033 'International Tables Vol C Tables 4.2.6.8 and 6.1.1.4'
O O 0.0106 0.0060 'International Tables Vol C Tables 4.2.6.8 and 6.1.1.4'
Cl Cl 0.1484 0.1585 'International Tables Vol C Tables 4.2.6.8 and 6.1.1.4'

loop_
_geom_angle_atom_site_label_1
_geom_angle_atom_site_label_2
_geom_angle_atom_site_label_3
_geom_angle
O1 N1 C1 118.7(3)
O2 N1 O1 123.2(3)
O2 N1 C1 118.1(3)
O6 N2 C21 117.7(4)
O7 N2 O6 124.3(4)
O7 N2 C21 118.0(3)
C7 O3 H3 109.5
C17 O4 C9 116.5(2)
C2 C1 N1 118.3(3)
C2 C1 C6 122.8(3)
C6 C1 N1 118.8(3)
C1 C2 H2 121.0
C1 C2 C3 118.1(3)
C3 C2 H2 121.0
C2 C3 H3A 119.5
C2 C3 C4 121.1(3)
C4 C3 H3A 119.5
C3 C4 C7 120.4(3)
C5 C4 C3 118.8(3)
C5 C4 C7 120.7(3)
C4 C5 H5 119.4
C6 C5 C4 121.3(3)
C6 C5 H5 119.4
C1 C6 H6 121.1
C5 C6 C1 117.8(3)
C5 C6 H6 121.1
O3 C7 C4 110.3(2)
O3 C7 H7 108.5
O3 C7 C8 105.4(2)
C4 C7 H7 108.5
C4 C7 C8 115.3(2)
C8 C7 H7 108.5
Cl1 C8 Cl2 108.26(16)
C7 C8 Cl1 110.2(2)
C7 C8 Cl2 108.4(2)
C9 C8 Cl1 108.7(2)
C9 C8 Cl2 110.8(2)
C9 C8 C7 110.5(2)
O4 C9 C8 104.0(2)
O4 C9 H9 108.1
O4 C9 C10 110.9(2)
C8 C9 H9 108.1
C10 C9 C8 117.4(3)
C10 C9 H9 108.1
C11 C10 C9 119.8(3)
C11 C10 C15 118.2(3)
C15 C10 C9 121.9(3)
C10 C11 H11 119.5
C12 C11 C10 121.0(3)
C12 C11 H11 119.5
C11 C12 H12 119.5
C11 C12 C13 121.1(3)
C13 C12 H12 119.5
C12 C13 C16 121.5(4)
C14 C13 C12 117.7(3)
C14 C13 C16 120.8(4)
C13 C14 H14 119.0
C13 C14 C15 122.0(3)
C15 C14 H14 119.0
C10 C15 H15 120.0
C14 C15 C10 119.9(3)
C14 C15 H15 120.0
C13 C16 H16A 109.5
C13 C16 H16B 109.5
C13 C16 H16C 109.5
H16A C16 H16B 109.5
H16A C16 H16C 109.5
H16B C16 H16C 109.5
O4 C17 C18 112.1(3)
O5 C17 O4 122.8(3)
O5 C17 C18 125.1(3)
C19 C18 C17 118.6(3)
C23 C18 C17 121.8(3)
C23 C18 C19 119.6(3)
C18 C19 H19 119.8
C20 C19 C18 120.4(4)
C20 C19 H19 119.8
C19 C20 H20 120.7
C19 C20 C21 118.6(3)
C21 C20 H20 120.7
C20 C21 N2 119.2(3)
C20 C21 C22 122.7(3)
C22 C21 N2 118.1(4)
C21 C22 H22 120.9
C23 C22 C21 118.1(4)
C23 C22 H22 120.9
C18 C23 H23 119.7
C22 C23 C18 120.6(3)
C22 C23 H23 119.7

loop_
_geom_bond_atom_site_label_1
_geom_bond_atom_site_label_2
_geom_bond_distance
Cl1 C8 1.779(3)
Cl2 C8 1.782(3)
N1 O1 1.224(4)
N1 O2 1.222(4)
N1 C1 1.458(4)
N2 O6 1.222(4)
N2 O7 1.220(5)
N2 C21 1.473(5)
O3 H3 0.8400
O3 C7 1.419(4)
O4 C9 1.439(4)
O4 C17 1.351(4)
O5 C17 1.188(4)
C1 C2 1.376(5)
C1 C6 1.384(5)
C2 H2 0.9500
C2 C3 1.380(4)
C3 H3A 0.9500
C3 C4 1.391(4)
C4 C5 1.389(4)
C4 C7 1.507(4)
C5 H5 0.9500
C5 C6 1.379(5)
C6 H6 0.9500
C7 H7 1.0000
C7 C8 1.547(4)
C8 C9 1.541(4)
C9 H9 1.0000
C9 C10 1.502(5)
C10 C11 1.389(5)
C10 C15 1.392(5)
C11 H11 0.9500
C11 C12 1.376(5)
C12 H12 0.9500
C12 C13 1.387(5)
C13 C14 1.380(6)
C13 C16 1.500(5)
C14 H14 0.9500
C14 C15 1.382(5)
C15 H15 0.9500
C16 H16A 0.9800
C16 H16B 0.9800
C16 H16C 0.9800
C17 C18 1.481(5)
C18 C19 1.393(5)
C18 C23 1.387(5)
C19 H19 0.9500
C19 C20 1.371(5)
C20 H20 0.9500
C20 C21 1.375(5)
C21 C22 1.378(5)
C22 H22 0.9500
C22 C23 1.377(5)
C23 H23 0.9500

loop_
_geom_hbond_atom_site_label_D
_geom_hbond_atom_site_label_H
_geom_hbond_atom_site_label_A
_geom_hbond_distance_DH
_geom_hbond_distance_HA
_geom_hbond_distance_DA
_geom_hbond_angle_DHA
_geom_hbond_site_symmetry_A
O3 H3 O2 0.84 2.14 2.894(3) 149.8 3_756
O3 H3 O6 0.84 2.52 3.101(4) 127.1 3_746

loop_
_geom_torsion_atom_site_label_1
_geom_torsion_atom_site_label_2
_geom_torsion_atom_site_label_3
_geom_torsion_atom_site_label_4
_geom_torsion
Cl1 C8 C9 O4 -177.32(19)
Cl1 C8 C9 C10 59.8(3)
Cl2 C8 C9 O4 63.9(3)
Cl2 C8 C9 C10 -59.0(3)
N1 C1 C2 C3 -178.9(3)
N1 C1 C6 C5 -179.8(3)
N2 C21 C22 C23 -179.1(3)
O1 N1 C1 C2 -14.2(4)
O1 N1 C1 C6 165.4(3)
O2 N1 C1 C2 165.5(3)
O2 N1 C1 C6 -15.0(4)
O3 C7 C8 Cl1 64.1(3)
O3 C7 C8 Cl2 -177.6(2)
O3 C7 C8 C9 -56.0(3)
O4 C9 C10 C11 156.0(3)
O4 C9 C10 C15 -20.9(4)
O4 C17 C18 C19 175.0(3)
O4 C17 C18 C23 -3.3(5)
O5 C17 C18 C19 -4.0(5)
O5 C17 C18 C23 177.7(4)
O6 N2 C21 C20 9.9(5)
O6 N2 C21 C22 -170.5(3)
O7 N2 C21 C20 -167.8(3)
O7 N2 C21 C22 11.8(5)
C1 C2 C3 C4 -1.9(5)
C2 C1 C6 C5 -0.3(5)
C2 C3 C4 C5 0.8(5)
C2 C3 C4 C7 176.9(3)
C3 C4 C5 C6 0.5(5)
C3 C4 C7 O3 -29.9(4)
C3 C4 C7 C8 89.3(3)
C4 C5 C6 C1 -0.8(5)
C4 C7 C8 Cl1 -57.9(3)
C4 C7 C8 Cl2 60.5(3)
C4 C7 C8 C9 -178.0(3)
C5 C4 C7 O3 146.0(3)
C5 C4 C7 C8 -94.7(3)
C6 C1 C2 C3 1.6(5)
C7 C4 C5 C6 -175.5(3)
C7 C8 C9 O4 -56.3(3)
C7 C8 C9 C10 -179.2(3)
C8 C9 C10 C11 -84.7(4)
C8 C9 C10 C15 98.4(4)
C9 O4 C17 O5 -0.8(5)
C9 O4 C17 C18 -179.8(3)
C9 C10 C11 C12 -179.7(3)
C9 C10 C15 C14 176.8(3)
C10 C11 C12 C13 3.7(5)
C11 C10 C15 C14 -0.1(5)
C11 C12 C13 C14 -1.8(5)
C11 C12 C13 C16 177.0(3)
C12 C13 C14 C15 -1.0(5)
C13 C14 C15 C10 1.9(5)
C15 C10 C11 C12 -2.7(5)
C16 C13 C14 C15 -179.8(3)
C17 O4 C9 C8 150.4(3)
C17 O4 C9 C10 -82.5(3)
C17 C18 C19 C20 -178.0(3)
C17 C18 C23 C22 177.8(3)
C18 C19 C20 C21 0.1(6)
C19 C18 C23 C22 -0.5(5)
C19 C20 C21 N2 179.0(3)
C19 C20 C21 C22 -0.6(6)
C20 C21 C22 C23 0.4(5)
C21 C22 C23 C18 0.1(5)
C23 C18 C19 C20 0.4(5)
